data_4135588
loop_
_publ_author_name
'Merzlyakova, Elena'
'Wolf, Silke'
'Lebedkin, Sergei'
'Bayarjargal, Lkhamsuren'
'Neumeier, B. Lilli'
'Bartenbach, Daniel'
'Holzer, Christof'
'Klopper, Wim'
'Winkler, Bjoern'
'Kappes, Manfred'
'Feldmann, Claus'

_publ_contact_author
;
      Prof. Dr. Clas Feldmann
      Karlsruhe Institute of Technology (KIT), CS
      Institut fuer Anorganische Chemie (AOC)
      Engesserstr. 15, Geb. 30.45
      76131 Karlsruhe 
      Deutschland
;
_publ_section_title
;
 18-Crown-6 Coordinated Metal Halides with Bright Luminescence and
 Nonlinear Optical Effects.
;
_journal_issue 2
_journal_name_full 'Journal of the American Chemical Society'
_journal_page_first 798
_journal_page_last 804
_journal_paper_doi 10.1021/jacs.0c09454
_journal_volume 143
_journal_year 2021
_chemical_formula_moiety 'C12 H24 I4 Mn2 O6'
_chemical_formula_sum 'C12 H24 I4 Mn2 O6'
_chemical_formula_weight 881.79
_space_group_crystal_system orthorhombic
_space_group_IT_number 19
_space_group_name_Hall 'P 2ac 2ab'
_space_group_name_H-M_alt 'P 21 21 21'
_atom_sites_solution_hydrogens geom
_audit_creation_date 2019-11-05
_audit_creation_method
;
Olex2 1.2
(compiled 2018.05.29 svn.r3508 for OlexSys, GUI svn.r5506)
;
_cell_angle_alpha 90
_cell_angle_beta 90
_cell_angle_gamma 90
_cell_formula_units_Z 4
_cell_length_a 11.489(2)
_cell_length_b 13.075(3)
_cell_length_c 16.437(3)
_cell_measurement_reflns_used 12492
_cell_measurement_temperature 213(2)
_cell_measurement_theta_max 29.1
_cell_measurement_theta_min 1.15
_cell_volume 2469.1(8)
_computing_cell_refinement 'CELL, SELECT (STOE)'
_computing_data_collection 'EXPOSE (STOE)'
_computing_data_reduction 'INTEGRATE (STOE)'
_computing_molecular_graphics 'Olex2 (Dolomanov et al., 2009)'
_computing_publication_material 'Olex2 (Dolomanov et al., 2009)'
_computing_structure_refinement 'ShelXL (Sheldrick, 2015)'
_computing_structure_solution 'SHELXT 2014/5 (Sheldrick, 2014)'
_diffrn_ambient_temperature 213(2)
_diffrn_measured_fraction_theta_full 1.000
_diffrn_measured_fraction_theta_max 0.991
_diffrn_measurement_device_type 'STOE IPDS II'
_diffrn_measurement_method 'image plate'
_diffrn_radiation_type MoK\a
_diffrn_radiation_wavelength 0.71073
_diffrn_reflns_av_R_equivalents 0.0521
_diffrn_reflns_av_unetI/netI 0.0906
_diffrn_reflns_Laue_measured_fraction_full 1.000
_diffrn_reflns_Laue_measured_fraction_max 0.991
_diffrn_reflns_limit_h_max 15
_diffrn_reflns_limit_h_min -15
_diffrn_reflns_limit_k_max 17
_diffrn_reflns_limit_k_min -18
_diffrn_reflns_limit_l_max 22
_diffrn_reflns_limit_l_min -22
_diffrn_reflns_number 22261
_diffrn_reflns_point_group_measured_fraction_full 1.000
_diffrn_reflns_point_group_measured_fraction_max 0.986
_diffrn_reflns_theta_full 25.242
_diffrn_reflns_theta_max 29.454
_diffrn_reflns_theta_min 1.990
_diffrn_source 'fine-focus sealed tube'
_exptl_absorpt_coefficient_mu 6.044
_exptl_absorpt_correction_T_max 0.4913
_exptl_absorpt_correction_T_min 0.1377
_exptl_absorpt_correction_type numerical
_exptl_absorpt_process_details
'(X-RED, Data Reduction Program, Version 1.61.1, Stoe & Cie GmbH, Darmstadt 2014.; X-SHAPE, Crystal Optimisation for Numerical Absorption Correction, Version 2.17, Stoe & Cie GmbH, Darmstadt 2014.)'
_exptl_crystal_colour yellow
_exptl_crystal_density_diffrn 2.372
_exptl_crystal_description row
_exptl_crystal_F_000 1624
_exptl_crystal_size_max 0.6
_exptl_crystal_size_mid 0.4
_exptl_crystal_size_min 0.4
_refine_diff_density_max 0.597
_refine_diff_density_min -0.510
_refine_diff_density_rms 0.098
_refine_ls_abs_structure_details
;
 Refined as an inversion twin.
;
_refine_ls_abs_structure_Flack 0.43(6)
_refine_ls_extinction_coef 0.00428(13)
_refine_ls_extinction_expression Fc^*^=kFc[1+0.001xFc^2^\l^3^/sin(2\q)]^-1/4^
_refine_ls_extinction_method 'SHELXL-2018/3 (Sheldrick 2018)'
_refine_ls_goodness_of_fit_ref 0.686
_refine_ls_hydrogen_treatment constr
_refine_ls_matrix_type full
_refine_ls_number_parameters 219
_refine_ls_number_reflns 6742
_refine_ls_number_restraints 0
_refine_ls_restrained_S_all 0.686
_refine_ls_R_factor_all 0.0823
_refine_ls_R_factor_gt 0.0306
_refine_ls_shift/su_max 0.000
_refine_ls_shift/su_mean 0.000
_refine_ls_structure_factor_coef Fsqd
_refine_ls_weighting_details 'w=1/[\s^2^(Fo^2^)+(0.0288P)^2^] where P=(Fo^2^+2Fc^2^)/3'
_refine_ls_weighting_scheme calc
_refine_ls_wR_factor_gt 0.0614
_refine_ls_wR_factor_ref 0.0670
_reflns_Friedel_coverage 0.782
_reflns_Friedel_fraction_full 1.000
_reflns_Friedel_fraction_max 0.980
_reflns_number_gt 3160
_reflns_number_total 6742
_reflns_threshold_expression 'I > 2\s(I)'
_cod_data_source_file ja0c09454_si_008.cif
_cod_data_source_block Mn2I4(18-crown-6)
_cod_database_code 4135588
_shelx_space_group_comment
;
The symmetry employed for this shelxl refinement is uniquely defined
by the following loop, which should always be used as a source of
symmetry information in preference to the above space-group names.
They are only intended as comments.
;
_olex2_refinement_description
;
1. Twinned data refinement
 Scales: 0.57(6)
 0.43(6)
2. Fixed Uiso
 At 1.2 times of:
  All C(H,H) groups
3.a Secondary CH2 refined with riding coordinates:
 C1(H1A,H1B), C2(H2A,H2B), C3(H3A,H3B), C4(H4A,H4B), C5(H5A,H5B), C6(H6A,H6B),
 C7(H7A,H7B), C8(H8A,H8B), C9(H9A,H9B), C10(H10A,H10B), C11(H11A,H11B),
 C12(H12A,H12B)
;
_olex2_submission_special_instructions 'No special instructions were received'

loop_
_space_group_symop_operation_xyz
'x, y, z'
'-x+1/2, -y, z+1/2'
'x+1/2, -y+1/2, -z'
'-x, y+1/2, -z+1/2'

loop_
_atom_site_label
_atom_site_type_symbol
_atom_site_fract_x
_atom_site_fract_y
_atom_site_fract_z
_atom_site_U_iso_or_equiv
_atom_site_adp_type
_atom_site_occupancy
_atom_site_site_symmetry_order
_atom_site_calc_flag
_atom_site_refinement_flags_posn
_atom_site_refinement_flags_adp
_atom_site_refinement_flags_occupancy
_atom_site_disorder_assembly
_atom_site_disorder_group
I1 I -0.42030(5) 0.02564(8) -0.37944(4) 0.0878(3) Uani 1 1 d . . . . .
I2 I -0.60478(7) 0.17083(5) -0.57419(4) 0.0712(2) Uani 1 1 d . . . . .
I3 I -0.81153(4) 0.01212(7) -0.38686(4) 0.0708(2) Uani 1 1 d . . . . .
I4 I -0.59441(9) -0.16551(7) -0.55663(5) 0.0991(3) Uani 1 1 d . . . . .
Mn1 Mn -0.36510(9) 0.01030(10) -0.21319(6) 0.0463(3) Uani 1 1 d . . . . .
Mn2 Mn -0.61718(10) 0.00839(11) -0.47543(7) 0.0572(3) Uani 1 1 d . . . . .
O1 O -0.2818(6) -0.1512(7) -0.2175(5) 0.087(2) Uani 1 1 d . . . . .
O2 O -0.1752(6) 0.0182(10) -0.2477(5) 0.110(3) Uani 1 1 d . . . . .
O3 O -0.2975(15) 0.1715(8) -0.2007(7) 0.157(5) Uani 1 1 d . . . . .
O4 O -0.5047(10) 0.1147(8) -0.1768(6) 0.113(3) Uani 1 1 d . . . . .
O5 O -0.5235(7) -0.0810(7) -0.1696(4) 0.095(3) Uani 1 1 d . . . . .
O6 O -0.3271(5) -0.0340(5) -0.0887(3) 0.0692(18) Uani 1 1 d . . . . .
C1 C -0.1926(14) -0.1561(16) -0.2757(10) 0.151(8) Uani 1 1 d . . . . .
H1A H -0.226658 -0.155046 -0.329751 0.181 Uiso 1 1 calc R . . . .
H1B H -0.150878 -0.220129 -0.269569 0.181 Uiso 1 1 calc R . . . .
C2 C -0.1116(12) -0.0718(16) -0.2679(10) 0.140(7) Uani 1 1 d . . . . .
H2A H -0.055198 -0.086647 -0.225616 0.168 Uiso 1 1 calc R . . . .
H2B H -0.070141 -0.061860 -0.318670 0.168 Uiso 1 1 calc R . . . .
C3 C -0.110(2) 0.096(2) -0.2520(13) 0.185(9) Uani 1 1 d . . . . .
H3A H -0.097744 0.114796 -0.308349 0.222 Uiso 1 1 calc R . . . .
H3B H -0.034491 0.080338 -0.227968 0.222 Uiso 1 1 calc R . . . .
C4 C -0.1655(17) 0.1791(15) -0.2078(12) 0.143(7) Uani 1 1 d . . . . .
H4A H -0.146417 0.242881 -0.234795 0.171 Uiso 1 1 calc R . . . .
H4B H -0.132885 0.181911 -0.153456 0.171 Uiso 1 1 calc R . . . .
C5 C -0.372(3) 0.2361(16) -0.1665(18) 0.240(14) Uani 1 1 d . . . . .
H5A H -0.346887 0.245271 -0.110737 0.288 Uiso 1 1 calc R . . . .
H5B H -0.361366 0.301431 -0.193451 0.288 Uiso 1 1 calc R . . . .
C6 C -0.4843(16) 0.2206(15) -0.1636(16) 0.192(12) Uani 1 1 d . . . . .
H6A H -0.523085 0.260641 -0.205241 0.231 Uiso 1 1 calc R . . . .
H6B H -0.514554 0.240910 -0.110981 0.231 Uiso 1 1 calc R . . . .
C7 C -0.6089(16) 0.090(2) -0.1612(13) 0.182(11) Uani 1 1 d . . . . .
H7A H -0.661618 0.133989 -0.191278 0.219 Uiso 1 1 calc R . . . .
H7B H -0.624202 0.098989 -0.103650 0.219 Uiso 1 1 calc R . . . .
C8 C -0.6293(11) -0.0182(16) -0.1843(9) 0.139(8) Uani 1 1 d . . . . .
H8A H -0.650296 -0.021796 -0.241422 0.167 Uiso 1 1 calc R . . . .
H8B H -0.693626 -0.045375 -0.152793 0.167 Uiso 1 1 calc R . . . .
C9 C -0.5110(11) -0.1216(11) -0.0869(7) 0.104(5) Uani 1 1 d . . . . .
H9A H -0.481719 -0.191199 -0.088900 0.125 Uiso 1 1 calc R . . . .
H9B H -0.585869 -0.122191 -0.059717 0.125 Uiso 1 1 calc R . . . .
C10 C -0.4288(9) -0.0557(11) -0.0423(6) 0.092(4) Uani 1 1 d . . . . .
H10A H -0.467177 0.007970 -0.028315 0.110 Uiso 1 1 calc R . . . .
H10B H -0.406420 -0.089302 0.007947 0.110 Uiso 1 1 calc R . . . .
C11 C -0.2360(11) -0.1081(11) -0.0832(7) 0.102(4) Uani 1 1 d . . . . .
H11A H -0.232258 -0.134946 -0.028284 0.122 Uiso 1 1 calc R . . . .
H11B H -0.161938 -0.075934 -0.095465 0.122 Uiso 1 1 calc R . . . .
C12 C -0.2574(14) -0.1935(11) -0.1417(9) 0.118(5) Uani 1 1 d . . . . .
H12A H -0.189138 -0.237021 -0.145125 0.142 Uiso 1 1 calc R . . . .
H12B H -0.322487 -0.234767 -0.123357 0.142 Uiso 1 1 calc R . . . .

loop_
_atom_site_aniso_label
_atom_site_aniso_U_11
_atom_site_aniso_U_22
_atom_site_aniso_U_33
_atom_site_aniso_U_23
_atom_site_aniso_U_13
_atom_site_aniso_U_12
I1 0.0613(3) 0.1557(9) 0.0465(3) 0.0190(4) -0.0136(3) -0.0276(4)
I2 0.0741(4) 0.0793(5) 0.0603(4) 0.0080(3) -0.0029(4) -0.0072(4)
I3 0.0503(3) 0.0898(6) 0.0722(4) 0.0082(4) 0.0078(3) 0.0052(4)
I4 0.1034(7) 0.1028(6) 0.0912(5) -0.0417(5) 0.0002(5) 0.0077(6)
Mn1 0.0517(6) 0.0464(8) 0.0408(6) 0.0024(6) 0.0002(5) -0.0011(7)
Mn2 0.0499(6) 0.0744(9) 0.0472(6) -0.0031(7) -0.0031(5) -0.0014(9)
O1 0.072(5) 0.092(6) 0.095(6) -0.020(5) -0.003(4) 0.028(4)
O2 0.073(5) 0.168(10) 0.090(5) 0.031(6) 0.003(4) -0.051(7)
O3 0.236(15) 0.076(7) 0.158(10) -0.010(7) -0.096(10) -0.005(9)
O4 0.123(9) 0.103(8) 0.112(7) -0.013(6) -0.008(6) 0.067(7)
O5 0.081(5) 0.148(8) 0.056(5) 0.014(5) 0.017(4) -0.021(5)
O6 0.070(4) 0.087(5) 0.051(3) 0.012(3) -0.005(3) 0.012(4)
C1 0.096(11) 0.24(2) 0.119(12) -0.048(14) 0.009(10) 0.070(13)
C2 0.043(7) 0.24(2) 0.133(12) 0.015(12) 0.047(9) 0.011(11)
C3 0.16(2) 0.23(3) 0.163(18) -0.010(18) -0.034(17) -0.08(2)
C4 0.140(16) 0.137(16) 0.152(15) 0.019(12) -0.036(12) -0.089(14)
C5 0.30(4) 0.105(17) 0.32(3) -0.059(19) -0.05(3) 0.08(2)
C6 0.136(16) 0.117(16) 0.32(3) -0.102(18) -0.062(19) 0.081(15)
C7 0.086(13) 0.30(3) 0.157(16) 0.008(19) -0.006(13) 0.092(19)
C8 0.052(7) 0.25(2) 0.112(11) 0.088(13) -0.026(7) -0.030(12)
C9 0.086(8) 0.153(13) 0.074(8) 0.043(8) 0.016(6) -0.026(8)
C10 0.078(6) 0.151(12) 0.047(5) 0.029(6) 0.008(5) 0.021(7)
C11 0.097(9) 0.141(13) 0.066(7) 0.015(8) -0.014(6) 0.008(9)
C12 0.148(13) 0.100(11) 0.107(11) -0.001(9) -0.004(10) 0.043(10)

loop_
_atom_type_symbol
_atom_type_description
_atom_type_scat_dispersion_real
_atom_type_scat_dispersion_imag
_atom_type_scat_source
C C 0.0033 0.0016 'International Tables Vol C Tables 4.2.6.8 and 6.1.1.4'
H H 0.0000 0.0000 'International Tables Vol C Tables 4.2.6.8 and 6.1.1.4'
I I -0.4742 1.8119 'International Tables Vol C Tables 4.2.6.8 and 6.1.1.4'
Mn Mn 0.3368 0.7283 'International Tables Vol C Tables 4.2.6.8 and 6.1.1.4'
O O 0.0106 0.0060 'International Tables Vol C Tables 4.2.6.8 and 6.1.1.4'

loop_
_geom_angle_atom_site_label_1
_geom_angle_atom_site_label_2
_geom_angle_atom_site_label_3
_geom_angle
_geom_angle_site_symmetry_1
_geom_angle_site_symmetry_3
_geom_angle_publ_flag
Mn2 I1 Mn1 137.10(4) . . ?
O1 Mn1 I1 97.4(2) . . ?
O2 Mn1 I1 88.3(2) . . ?
O2 Mn1 O1 68.6(4) . . ?
O2 Mn1 O5 150.5(4) . . ?
O3 Mn1 I1 95.7(3) . . ?
O3 Mn1 O1 135.3(4) . . ?
O3 Mn1 O2 69.3(5) . . ?
O3 Mn1 O5 137.0(5) . . ?
O4 Mn1 I1 93.2(2) . . ?
O4 Mn1 O1 151.4(4) . . ?
O4 Mn1 O2 138.4(5) . . ?
O4 Mn1 O3 69.2(6) . . ?
O4 Mn1 O5 70.0(4) . . ?
O5 Mn1 I1 99.31(19) . . ?
O5 Mn1 O1 82.1(3) . . ?
O6 Mn1 I1 168.57(19) . . ?
O6 Mn1 O1 72.7(3) . . ?
O6 Mn1 O2 93.2(3) . . ?
O6 Mn1 O3 95.4(3) . . ?
O6 Mn1 O4 93.2(3) . . ?
O6 Mn1 O5 74.1(3) . . ?
I2 Mn2 I1 103.74(5) . . ?
I3 Mn2 I1 111.83(4) . . ?
I3 Mn2 I2 111.17(5) . . ?
I4 Mn2 I1 106.05(5) . . ?
I4 Mn2 I2 111.72(5) . . ?
I4 Mn2 I3 111.93(5) . . ?
C1 O1 Mn1 111.3(10) . . ?
C12 O1 Mn1 114.7(7) . . ?
C12 O1 C1 116.4(11) . . ?
C2 O2 Mn1 121.1(8) . . ?
C3 O2 Mn1 128.9(15) . . ?
C3 O2 C2 110.1(14) . . ?
C4 O3 Mn1 113.4(11) . . ?
C5 O3 Mn1 114.2(16) . . ?
C5 O3 C4 129.4(17) . . ?
C6 O4 Mn1 121.9(11) . . ?
C7 O4 Mn1 126.1(13) . . ?
C7 O4 C6 111.9(15) . . ?
C8 O5 Mn1 108.1(7) . . ?
C9 O5 Mn1 113.6(7) . . ?
C9 O5 C8 115.5(9) . . ?
C10 O6 Mn1 113.1(5) . . ?
C10 O6 C11 115.6(8) . . ?
C11 O6 Mn1 112.8(6) . . ?
O1 C1 H1A 109.2 . . ?
O1 C1 H1B 109.2 . . ?
O1 C1 C2 111.9(13) . . ?
H1A C1 H1B 107.9 . . ?
C2 C1 H1A 109.2 . . ?
C2 C1 H1B 109.2 . . ?
O2 C2 C1 108.7(11) . . ?
O2 C2 H2A 110.0 . . ?
O2 C2 H2B 110.0 . . ?
C1 C2 H2A 110.0 . . ?
C1 C2 H2B 110.0 . . ?
H2A C2 H2B 108.3 . . ?
O2 C3 H3A 110.1 . . ?
O2 C3 H3B 110.1 . . ?
O2 C3 C4 108(2) . . ?
H3A C3 H3B 108.4 . . ?
C4 C3 H3A 110.1 . . ?
C4 C3 H3B 110.1 . . ?
O3 C4 H4A 108.5 . . ?
O3 C4 H4B 108.5 . . ?
C3 C4 O3 115.3(15) . . ?
C3 C4 H4A 108.5 . . ?
C3 C4 H4B 108.5 . . ?
H4A C4 H4B 107.5 . . ?
O3 C5 H5A 106.4 . . ?
O3 C5 H5B 106.4 . . ?
H5A C5 H5B 106.5 . . ?
C6 C5 O3 124(2) . . ?
C6 C5 H5A 106.4 . . ?
C6 C5 H5B 106.4 . . ?
O4 C6 H6A 110.1 . . ?
O4 C6 H6B 110.1 . . ?
C5 C6 O4 108.0(16) . . ?
C5 C6 H6A 110.1 . . ?
C5 C6 H6B 110.1 . . ?
H6A C6 H6B 108.4 . . ?
O4 C7 H7A 109.7 . . ?
O4 C7 H7B 109.7 . . ?
O4 C7 C8 109.9(17) . . ?
H7A C7 H7B 108.2 . . ?
C8 C7 H7A 109.7 . . ?
C8 C7 H7B 109.7 . . ?
O5 C8 H8A 109.5 . . ?
O5 C8 H8B 109.5 . . ?
C7 C8 O5 110.8(13) . . ?
C7 C8 H8A 109.5 . . ?
C7 C8 H8B 109.5 . . ?
H8A C8 H8B 108.1 . . ?
O5 C9 H9A 110.1 . . ?
O5 C9 H9B 110.1 . . ?
O5 C9 C10 108.2(10) . . ?
H9A C9 H9B 108.4 . . ?
C10 C9 H9A 110.1 . . ?
C10 C9 H9B 110.1 . . ?
O6 C10 C9 112.1(9) . . ?
O6 C10 H10A 109.2 . . ?
O6 C10 H10B 109.2 . . ?
C9 C10 H10A 109.2 . . ?
C9 C10 H10B 109.2 . . ?
H10A C10 H10B 107.9 . . ?
O6 C11 H11A 109.6 . . ?
O6 C11 H11B 109.6 . . ?
O6 C11 C12 110.3(10) . . ?
H11A C11 H11B 108.1 . . ?
C12 C11 H11A 109.6 . . ?
C12 C11 H11B 109.6 . . ?
O1 C12 C11 108.2(11) . . ?
O1 C12 H12A 110.1 . . ?
O1 C12 H12B 110.1 . . ?
C11 C12 H12A 110.1 . . ?
C11 C12 H12B 110.1 . . ?
H12A C12 H12B 108.4 . . ?

loop_
_geom_bond_atom_site_label_1
_geom_bond_atom_site_label_2
_geom_bond_distance
_geom_bond_site_symmetry_2
_geom_bond_publ_flag
I1 Mn1 2.8124(13) . ?
I1 Mn2 2.7671(13) . ?
I2 Mn2 2.6771(16) . ?
I3 Mn2 2.6659(13) . ?
I4 Mn2 2.6495(17) . ?
Mn1 O1 2.319(8) . ?
Mn1 O2 2.256(7) . ?
Mn1 O3 2.255(11) . ?
Mn1 O4 2.189(9) . ?
Mn1 O5 2.291(8) . ?
Mn1 O6 2.171(6) . ?
O1 C1 1.403(16) . ?
O1 C12 1.393(14) . ?
O2 C2 1.425(17) . ?
O2 C3 1.26(2) . ?
O3 C4 1.52(2) . ?
O3 C5 1.33(2) . ?
O4 C6 1.421(19) . ?
O4 C7 1.27(2) . ?
O5 C8 1.487(17) . ?
O5 C9 1.467(13) . ?
O6 C10 1.423(11) . ?
O6 C11 1.429(14) . ?
C1 H1A 0.9700 . ?
C1 H1B 0.9700 . ?
C1 C2 1.45(2) . ?
C2 H2A 0.9700 . ?
C2 H2B 0.9700 . ?
C3 H3A 0.9700 . ?
C3 H3B 0.9700 . ?
C3 C4 1.46(3) . ?
C4 H4A 0.9700 . ?
C4 H4B 0.9700 . ?
C5 H5A 0.9700 . ?
C5 H5B 0.9700 . ?
C5 C6 1.30(3) . ?
C6 H6A 0.9700 . ?
C6 H6B 0.9700 . ?
C7 H7A 0.9700 . ?
C7 H7B 0.9700 . ?
C7 C8 1.48(2) . ?
C8 H8A 0.9700 . ?
C8 H8B 0.9700 . ?
C9 H9A 0.9700 . ?
C9 H9B 0.9700 . ?
C9 C10 1.474(16) . ?
C10 H10A 0.9700 . ?
C10 H10B 0.9700 . ?
C11 H11A 0.9700 . ?
C11 H11B 0.9700 . ?
C11 C12 1.493(18) . ?
C12 H12A 0.9700 . ?
C12 H12B 0.9700 . ?

loop_
_geom_torsion_atom_site_label_1
_geom_torsion_atom_site_label_2
_geom_torsion_atom_site_label_3
_geom_torsion_atom_site_label_4
_geom_torsion
_geom_torsion_site_symmetry_1
_geom_torsion_site_symmetry_2
_geom_torsion_site_symmetry_3
_geom_torsion_site_symmetry_4
_geom_torsion_publ_flag
Mn1 O1 C1 C2 49.1(16) . . . . ?
Mn1 O1 C12 C11 -27.9(14) . . . . ?
Mn1 O2 C2 C1 10.0(17) . . . . ?
Mn1 O2 C3 C4 17(2) . . . . ?
Mn1 O3 C4 C3 23(2) . . . . ?
Mn1 O3 C5 C6 -21(4) . . . . ?
Mn1 O4 C6 C5 -8(3) . . . . ?
Mn1 O4 C7 C8 -9(2) . . . . ?
Mn1 O5 C8 C7 -42.7(17) . . . . ?
Mn1 O5 C9 C10 25.9(13) . . . . ?
Mn1 O6 C10 C9 46.2(12) . . . . ?
Mn1 O6 C11 C12 -48.5(12) . . . . ?
O1 C1 C2 O2 -38.2(19) . . . . ?
O2 C3 C4 O3 -25(2) . . . . ?
O3 C5 C6 O4 19(4) . . . . ?
O4 C7 C8 O5 35(2) . . . . ?
O5 C9 C10 O6 -46.6(14) . . . . ?
O6 C11 C12 O1 49.4(15) . . . . ?
C1 O1 C12 C11 104.6(14) . . . . ?
C2 O2 C3 C4 -162.8(15) . . . . ?
C3 O2 C2 C1 -170.6(16) . . . . ?
C4 O3 C5 C6 -179(2) . . . . ?
C5 O3 C4 C3 -178(2) . . . . ?
C6 O4 C7 C8 173.8(16) . . . . ?
C7 O4 C6 C5 169(2) . . . . ?
C8 O5 C9 C10 -99.9(13) . . . . ?
C9 O5 C8 C7 85.9(16) . . . . ?
C10 O6 C11 C12 83.9(12) . . . . ?
C11 O6 C10 C9 -86.0(12) . . . . ?
C12 O1 C1 C2 -85.0(18) . . . . ?

loop_
_twin_individual_id
_twin_individual_mass_fraction_refined
1 0.57(6)
2 0.43(6)
